data_1556905
loop_
_publ_author_name
'Zhang, Zhihui'
'Tizzard, Graham J.'
'Williams, J. A. Gareth'
'Goldup, Stephen M.'

_publ_section_title
;
 Rotaxane PtII-complexes: mechanical bonding for chemically robust
 luminophores and stimuli responsive behaviour
;
_journal_issue 7
_journal_name_full 'Chemical Science'
_journal_page_first 1839
_journal_page_last 1847
_journal_paper_doi 10.1039/C9SC05507J
_journal_volume 11
_journal_year 2020
_chemical_formula_moiety 'C60 H72 N5 O5 Pt, B F4'
_chemical_formula_sum 'C60 H72 B F4 N5 O5 Pt'
_chemical_formula_weight 1225.12
_space_group_crystal_system triclinic
_space_group_IT_number 2
_space_group_name_Hall '-P 1'
_space_group_name_H-M_alt 'P -1'
_atom_sites_solution_hydrogens geom
_atom_sites_solution_primary dual
_audit_creation_date 2019-10-29
_audit_creation_method
;
Olex2 1.3-alpha
(compiled 2019.10.24 svn.r3677 for OlexSys, GUI svn.r5967)
;
_audit_update_record
;
2019-11-01 deposited with the CCDC.	2020-01-02 downloaded from the CCDC.
;
_cell_angle_alpha 81.1180(10)
_cell_angle_beta 76.0170(10)
_cell_angle_gamma 74.0980(10)
_cell_formula_units_Z 2
_cell_length_a 12.23750(10)
_cell_length_b 14.6363(2)
_cell_length_c 18.2789(2)
_cell_measurement_reflns_used 53968
_cell_measurement_temperature 100(2)
_cell_measurement_theta_max 32.1140
_cell_measurement_theta_min 2.2960
_cell_volume 3041.70(6)
_computing_cell_refinement 'CrysAlisPro 1.171.40.61a (Rigaku OD, 2019)'
_computing_data_collection 'CrystalClear-SM Expert 3.1 b27 (Rigaku, 2013)'
_computing_data_reduction 'CrysAlisPro 1.171.40.61a (Rigaku OD, 2019)'
_computing_molecular_graphics 'Olex2 1.3-alpha (Dolomanov et al., 2009)'
_computing_publication_material 'Olex2 1.3-alpha (Dolomanov et al., 2009)'
_computing_structure_refinement 'ShelXL 2018/3 (Sheldrick, 2015)'
_computing_structure_solution 'SHELXT 2018/2 (Sheldrick, 2018)'
_diffrn_ambient_temperature 100(2)
_diffrn_detector 'CCD area detector'
_diffrn_detector_area_resol_mean 28.5714
_diffrn_detector_type 'Rigaku HG Saturn724+ (2x2 bin mode)'
_diffrn_measured_fraction_theta_full 0.999
_diffrn_measured_fraction_theta_max 0.995
_diffrn_measurement_details
;
List of Runs (angles in degrees, time in seconds):

  # Type    Start    End  Width  t~exp~   \w     \q     \k     \f   Frames
#--------------------------------------------------------------------------
  1  \w   -112.00  68.00   1.00    5.00    --  -22.00   0.00-120.00  180
  2  \w    -70.00  17.00   1.00    5.00    --  -22.00 -72.00   0.00   87
  3  \w    -82.00   8.00   1.00    5.00    --  -22.00 -72.00-120.00   90
  4  \w    -36.00  68.00   1.00    5.00    --  -22.00  72.00 120.00  104
  5  \w    -60.00 -14.00   1.00    5.00    --  -22.00 -72.00-180.00   46
  6  \w    -22.00 -10.00   1.00    5.00    --  -22.00 -72.00 120.00   12
  7  \w   -112.00  68.00   1.00    5.00    --  -22.00   0.00   0.00  180
  8  \w    -70.00  17.00   1.00    5.00    --  -22.00 -72.00 -30.00   87
  9  \w    -85.00   9.00   1.00    5.00    --  -22.00 -72.00-150.00   94
;
_diffrn_measurement_device 'four-circle \k goniometer'
_diffrn_measurement_device_type
'Rigaku FRE+ equipped with HF Varimax confocal mirrors and an AFC12 goniometer and HG Saturn 724+ detector'
_diffrn_measurement_method 'profile data from \w-scans'
_diffrn_measurement_specimen_support 'MiTeGen MicroLoop'
_diffrn_orient_matrix_type 'CrysAlisPro convention (1999,Acta A55,543-557)'
_diffrn_orient_matrix_UB_11 -0.0438719000
_diffrn_orient_matrix_UB_12 0.0087477000
_diffrn_orient_matrix_UB_13 0.0332727000
_diffrn_orient_matrix_UB_21 0.0375691000
_diffrn_orient_matrix_UB_22 -0.0321248000
_diffrn_orient_matrix_UB_23 0.0217780000
_diffrn_orient_matrix_UB_31 0.0215207000
_diffrn_orient_matrix_UB_32 0.0381251000
_diffrn_orient_matrix_UB_33 0.0056758000
_diffrn_radiation_collimation 0.2
_diffrn_radiation_monochromator 'Confocal mirrors, HF Varimax'
_diffrn_radiation_probe x-ray
_diffrn_radiation_type 'Mo K\a'
_diffrn_radiation_wavelength 0.71075
_diffrn_radiation_xray_symbol K-L~3~
_diffrn_reflns_av_R_equivalents 0.0284
_diffrn_reflns_av_unetI/netI 0.0252
_diffrn_reflns_Laue_measured_fraction_full 0.999
_diffrn_reflns_Laue_measured_fraction_max 0.995
_diffrn_reflns_limit_h_max 17
_diffrn_reflns_limit_h_min -17
_diffrn_reflns_limit_k_max 17
_diffrn_reflns_limit_k_min -20
_diffrn_reflns_limit_l_max 25
_diffrn_reflns_limit_l_min -26
_diffrn_reflns_number 70650
_diffrn_reflns_point_group_measured_fraction_full 0.999
_diffrn_reflns_point_group_measured_fraction_max 0.995
_diffrn_reflns_theta_full 25.242
_diffrn_reflns_theta_max 30.509
_diffrn_reflns_theta_min 2.307
_diffrn_source 'Rotating Anode'
_diffrn_source_current 55.0
_diffrn_source_power 2.475
_diffrn_source_target Mo
_diffrn_source_type 'Rigaku FRE+'
_diffrn_source_voltage 45.0
_exptl_absorpt_coefficient_mu 2.368
_exptl_absorpt_correction_T_max 1.00000
_exptl_absorpt_correction_T_min 0.76110
_exptl_absorpt_correction_type multi-scan
_exptl_absorpt_process_details
;
CrysAlisPro 1.171.40.61a (Rigaku Oxford Diffraction, 2019)
Empirical absorption correction using spherical harmonics,
 implemented in SCALE3 ABSPACK scaling algorithm.
;
_exptl_crystal_colour yellow
_exptl_crystal_colour_primary yellow
_exptl_crystal_density_diffrn 1.338
_exptl_crystal_description block
_exptl_crystal_F_000 1252
_exptl_crystal_recrystallization_method
'The material was recrystallised from a mixture of MeCN and ether  by slow evaporation'
_exptl_crystal_size_max 0.2
_exptl_crystal_size_mid 0.05
_exptl_crystal_size_min 0.02
_refine_diff_density_max 3.033
_refine_diff_density_min -0.902
_refine_diff_density_rms 0.081
_refine_ls_extinction_method none
_refine_ls_goodness_of_fit_ref 1.042
_refine_ls_hydrogen_treatment constr
_refine_ls_matrix_type full
_refine_ls_number_parameters 765
_refine_ls_number_reflns 18500
_refine_ls_number_restraints 103
_refine_ls_restrained_S_all 1.040
_refine_ls_R_factor_all 0.0267
_refine_ls_R_factor_gt 0.0239
_refine_ls_shift/su_max 0.004
_refine_ls_shift/su_mean 0.000
_refine_ls_structure_factor_coef Fsqd
_refine_ls_weighting_details 'w=1/[\s^2^(Fo^2^)+(0.0285P)^2^+1.9727P] where P=(Fo^2^+2Fc^2^)/3'
_refine_ls_weighting_scheme calc
_refine_ls_wR_factor_gt 0.0567
_refine_ls_wR_factor_ref 0.0577
_reflns_Friedel_coverage 0.000
_reflns_number_gt 17305
_reflns_number_total 18500
_reflns_threshold_expression 'I > 2\s(I)'
_cod_data_source_file c9sc05507j2.cif
_cod_data_source_block jl2016kzz0704z
_cod_depositor_comments
;Adding full bibliography for 1556900--1556906.cif.

 Adding full bibliography for 1556900--1556906.cif.
;
_cod_database_code 1556905
_shelx_shelxl_version_number 2018/3
_chemical_oxdiff_formula 'C60 H72 B F4 N5 O5 Pt'
_shelx_space_group_comment
;
The symmetry employed for this shelxl refinement is uniquely defined
by the following loop, which should always be used as a source of
symmetry information in preference to the above space-group names.
They are only intended as comments.
;
_shelx_estimated_absorpt_t_max 0.954
_shelx_estimated_absorpt_t_min 0.649
_reflns_odcompleteness_completeness 99.54
_reflns_odcompleteness_iscentric 1
_reflns_odcompleteness_theta 30.44
_olex2_refinement_description
;
1. Fixed Uiso
 At 1.2 times of:
  All C(H) groups, All C(H,H) groups
 At 1.5 times of:
  All C(H,H,H) groups
2. Restrained distances
 F4A-B1 \\sim F4B-B1
 with sigma of 0.02
 F1A-B1 \\sim F1B-B1
 with sigma of 0.02
 F2A-B1 \\sim F2B-B1
 with sigma of 0.02
 F3A-B1 \\sim F3B-B1
 with sigma of 0.02
 C57-C60A \\sim C57-C58B
 with sigma of 0.02
 C57-C58A \\sim C57-C59B
 with sigma of 0.02
 C57-C59A \\sim C57-C60B
 with sigma of 0.02
3. Rigid body (RIGU) restrains
 C58B, C58A, C59B, C59A, C60B, C60A, C57
 with sigma for 1-2 distances of 0.004 and sigma for 1-3 distances of 0.004
 F1B, F1A, F3A, F3B, F4B, F4A, F2B, F2A, B1
 with sigma for 1-2 distances of 0.004 and sigma for 1-3 distances of 0.004
4. Others
 Sof(F1B)=Sof(F2B)=Sof(F3B)=Sof(F4B)=1-FVAR(1)
 Sof(F1A)=Sof(F2A)=Sof(F3A)=Sof(F4A)=FVAR(1)
 Sof(C58B)=Sof(H58D)=Sof(H58E)=Sof(H58F)=Sof(C59B)=Sof(H59D)=Sof(H59E)=
 Sof(H59F)=Sof(C60B)=Sof(H60D)=Sof(H60E)=Sof(H60F)=1-FVAR(2)
 Sof(C58A)=Sof(H58A)=Sof(H58B)=Sof(H58C)=Sof(C59A)=Sof(H59A)=Sof(H59B)=
 Sof(H59C)=Sof(C60A)=Sof(H60A)=Sof(H60B)=Sof(H60C)=FVAR(2)
5.a Secondary CH2 refined with riding coordinates:
 C23(H23A,H23B), C24(H24A,H24B), C25(H25A,H25B), C26(H26A,H26B), C27(H27A,
 H27B), C28(H28A,H28B), C29(H29A,H29B), C30(H30A,H30B)
5.b Aromatic/amide H refined with riding coordinates:
 C2(H2), C3(H3), C4(H4), C8(H8), C9(H9), C10(H10), C13(H13), C14(H14),
 C15(H15), C18(H18), C19(H19), C20(H20), C21(H21), C36(H36), C42(H42), C43(H43),
  C45(H45), C48(H48), C49(H49), C55(H55)
5.c Idealised Me refined as rotating group:
 C31(H31A,H31B,H31C), C32(H32A,H32B,H32C), C33(H33A,H33B,H33C), C39(H39A,H39B,
 H39C), C40(H40A,H40B,H40C), C41(H41A,H41B,H41C), C52(H52A,H52B,H52C), C53(H53A,
 H53B,H53C), C54(H54A,H54B,H54C), C58A(H58A,H58B,H58C), C59A(H59A,H59B,H59C),
 C60A(H60A,H60B,H60C), C58B(H58D,H58E,H58F), C59B(H59D,H59E,H59F), C60B(H60D,
 H60E,H60F)
;
_smtbx_masks_void_probe_radius 1.2
_smtbx_masks_void_truncation_radius 1.2
_olex2_diffrn_ambient_temperature_device 'Oxford Cryosystems'
_olex2_exptl_crystal_mounting_method 'The crystal was mounted on a MITIGEN holder in perfluoroether oil'
_olex2_submission_original_sample_id Pt(I)BF4
_olex2_submission_special_instructions 'No special instructions were received'
_oxdiff_exptl_absorpt_empirical_details
;
Empirical correction (ABSPACK) includes:
- Absorption correction using spherical harmonics
- Frame scaling
;
_oxdiff_exptl_absorpt_empirical_full_max 1.496
_oxdiff_exptl_absorpt_empirical_full_min 0.752

loop_
_space_group_symop_operation_xyz
'x, y, z'
'-x, -y, -z'

loop_
_atom_site_label
_atom_site_type_symbol
_atom_site_fract_x
_atom_site_fract_y
_atom_site_fract_z
_atom_site_U_iso_or_equiv
_atom_site_adp_type
_atom_site_occupancy
_atom_site_site_symmetry_order
_atom_site_calc_flag
_atom_site_refinement_flags_posn
_atom_site_refinement_flags_adp
_atom_site_refinement_flags_occupancy
_atom_site_disorder_assembly
_atom_site_disorder_group
Pt01 Pt 0.67386(2) 0.92204(2) 0.36853(2) 0.01515(2) Uani 1 1 d . . . . .
O1 O 0.91668(12) 0.55152(9) 0.42473(8) 0.0238(3) Uani 1 1 d . . . . .
O2 O 0.90697(13) 0.53985(11) 0.23006(8) 0.0287(3) Uani 1 1 d . . . . .
O3 O 0.85474(12) 0.57350(10) 0.07521(8) 0.0243(3) Uani 1 1 d . . . . .
O4 O 0.66512(13) 0.70404(10) 0.02193(7) 0.0254(3) Uani 1 1 d . . . . .
O5 O 0.60916(14) 0.90516(10) 0.03593(8) 0.0283(3) Uani 1 1 d . . . . .
N1 N 0.67496(13) 0.97983(11) 0.45855(8) 0.0179(3) Uani 1 1 d . . . . .
N2 N 0.56997(13) 1.06664(10) 0.34785(8) 0.0184(3) Uani 1 1 d . . . . .
N3 N 0.66968(12) 0.84252(10) 0.28656(8) 0.0153(3) Uani 1 1 d . . . . .
N4 N 0.57756(13) 0.80654(10) 0.30414(8) 0.0165(3) Uani 1 1 d . . . . .
N5 N 0.59764(13) 0.74131(10) 0.25529(8) 0.0159(3) Uani 1 1 d . . . . .
C1 C 0.87148(16) 0.64349(13) 0.44295(10) 0.0197(3) Uani 1 1 d . . . . .
C2 C 0.89029(16) 0.66239(14) 0.51078(10) 0.0219(3) Uani 1 1 d . . . . .
H2 H 0.931101 0.614014 0.540528 0.026 Uiso 1 1 calc R U . . .
C3 C 0.80866(16) 0.71493(12) 0.39837(10) 0.0190(3) Uani 1 1 d . . . . .
H3 H 0.795490 0.700733 0.353861 0.023 Uiso 1 1 calc R U . . .
C4 C 0.84765(16) 0.75381(14) 0.53348(10) 0.0223(3) Uani 1 1 d . . . . .
H4 H 0.860134 0.766979 0.578540 0.027 Uiso 1 1 calc R U . . .
C5 C 0.76534(15) 0.80780(12) 0.42023(9) 0.0174(3) Uani 1 1 d . . . . .
C6 C 0.78592(16) 0.82633(13) 0.48883(10) 0.0195(3) Uani 1 1 d . . . . .
C7 C 0.73150(16) 0.92261(13) 0.51081(10) 0.0197(3) Uani 1 1 d . . . . .
C8 C 0.72623(17) 0.95900(14) 0.57835(10) 0.0230(4) Uani 1 1 d . . . . .
H8 H 0.766347 0.922062 0.614264 0.028 Uiso 1 1 calc R U . . .
C9 C 0.66039(18) 1.05092(14) 0.59105(11) 0.0248(4) Uani 1 1 d . . . . .
H9 H 0.656355 1.075648 0.635803 0.030 Uiso 1 1 calc R U . . .
C10 C 0.60036(17) 1.10639(14) 0.53746(11) 0.0227(4) Uani 1 1 d . . . . .
H10 H 0.554462 1.167324 0.546588 0.027 Uiso 1 1 calc R U . . .
C11 C 0.61017(16) 1.06925(13) 0.47021(10) 0.0190(3) Uani 1 1 d . . . . .
C12 C 0.55066(16) 1.11733(13) 0.40850(10) 0.0199(3) Uani 1 1 d . . . . .
C13 C 0.47605(18) 1.20787(14) 0.41308(12) 0.0260(4) Uani 1 1 d . . . . .
H13 H 0.465296 1.241355 0.454602 0.031 Uiso 1 1 calc R U . . .
C14 C 0.41787(19) 1.24764(14) 0.35496(13) 0.0293(4) Uani 1 1 d . . . . .
H14 H 0.366164 1.307506 0.357612 0.035 Uiso 1 1 calc R U . . .
C15 C 0.43747(18) 1.19759(13) 0.29339(12) 0.0256(4) Uani 1 1 d . . . . .
H15 H 0.399369 1.223508 0.253855 0.031 Uiso 1 1 calc R U . . .
C16 C 0.51500(16) 1.10751(13) 0.29055(10) 0.0199(3) Uani 1 1 d . . . . .
C17 C 0.53788(16) 1.05492(12) 0.22368(10) 0.0202(3) Uani 1 1 d . . . . .
C18 C 0.44692(17) 1.03145(13) 0.20361(11) 0.0231(4) Uani 1 1 d . . . . .
H18 H 0.371877 1.049927 0.232183 0.028 Uiso 1 1 calc R U . . .
C19 C 0.64864(17) 1.03229(13) 0.17741(11) 0.0224(3) Uani 1 1 d . . . . .
H19 H 0.709539 1.049428 0.189415 0.027 Uiso 1 1 calc R U . . .
C20 C 0.46696(18) 0.98061(14) 0.14123(11) 0.0253(4) Uani 1 1 d . . . . .
H20 H 0.406251 0.963308 0.129116 0.030 Uiso 1 1 calc R U . . .
C21 C 0.66865(17) 0.98477(13) 0.11408(11) 0.0230(4) Uani 1 1 d . . . . .
H21 H 0.742082 0.971907 0.082604 0.028 Uiso 1 1 calc R U . . .
C22 C 0.57845(18) 0.95606(13) 0.09736(10) 0.0227(4) Uani 1 1 d . . . . .
C23 C 0.5303(2) 0.85375(15) 0.02625(12) 0.0284(4) Uani 1 1 d . . . . .
H23A H 0.469769 0.895898 0.002430 0.034 Uiso 1 1 calc R U . . .
H23B H 0.494168 0.826576 0.074875 0.034 Uiso 1 1 calc R U . . .
C24 C 0.6007(2) 0.77616(15) -0.02320(12) 0.0301(4) Uani 1 1 d . . . . .
H24A H 0.549883 0.750323 -0.043056 0.036 Uiso 1 1 calc R U . . .
H24B H 0.652756 0.801241 -0.065475 0.036 Uiso 1 1 calc R U . . .
C25 C 0.74711(18) 0.63324(15) -0.02248(11) 0.0270(4) Uani 1 1 d . . . . .
H25A H 0.811034 0.659007 -0.052071 0.032 Uiso 1 1 calc R U . . .
H25B H 0.710199 0.614429 -0.057113 0.032 Uiso 1 1 calc R U . . .
C26 C 0.79186(18) 0.54852(14) 0.02878(12) 0.0269(4) Uani 1 1 d . . . . .
H26A H 0.727280 0.525178 0.060348 0.032 Uiso 1 1 calc R U . . .
H26B H 0.842108 0.497885 -0.001213 0.032 Uiso 1 1 calc R U . . .
C27 C 0.92257(18) 0.49024(14) 0.11026(11) 0.0263(4) Uani 1 1 d . . . . .
H27A H 0.978091 0.453052 0.071620 0.032 Uiso 1 1 calc R U . . .
H27B H 0.872225 0.450967 0.139980 0.032 Uiso 1 1 calc R U . . .
C28 C 0.98561(18) 0.51833(15) 0.16029(11) 0.0262(4) Uani 1 1 d . . . . .
H28A H 1.051506 0.466483 0.169003 0.031 Uiso 1 1 calc R U . . .
H28B H 1.014110 0.573705 0.136452 0.031 Uiso 1 1 calc R U . . .
C29 C 0.96220(18) 0.55222(14) 0.28650(11) 0.0257(4) Uani 1 1 d . . . . .
H29A H 0.966229 0.618006 0.283480 0.031 Uiso 1 1 calc R U . . .
H29B H 1.040384 0.511380 0.280596 0.031 Uiso 1 1 calc R U . . .
C30 C 0.88724(18) 0.52477(13) 0.36136(11) 0.0245(4) Uani 1 1 d . . . . .
H30A H 0.806355 0.555363 0.360808 0.029 Uiso 1 1 calc R U . . .
H30B H 0.896063 0.456292 0.367079 0.029 Uiso 1 1 calc R U . . .
C31 C 0.3448(3) 0.6257(2) 0.49255(13) 0.0452(6) Uani 1 1 d . . . . .
H31A H 0.426991 0.603243 0.489691 0.068 Uiso 1 1 calc R U . . .
H31B H 0.304020 0.605568 0.541585 0.068 Uiso 1 1 calc R U . . .
H31C H 0.324320 0.694094 0.484687 0.068 Uiso 1 1 calc R U . . .
C32 C 0.1816(2) 0.6241(2) 0.43511(15) 0.0445(6) Uani 1 1 d . . . . .
H32A H 0.165618 0.691792 0.421801 0.067 Uiso 1 1 calc R U . . .
H32B H 0.139654 0.611090 0.485608 0.067 Uiso 1 1 calc R U . . .
H32C H 0.157587 0.594527 0.400355 0.067 Uiso 1 1 calc R U . . .
C33 C 0.3389(2) 0.47560(17) 0.44924(14) 0.0425(6) Uani 1 1 d . . . . .
H33A H 0.304339 0.448457 0.418755 0.064 Uiso 1 1 calc R U . . .
H33B H 0.308136 0.460224 0.501841 0.064 Uiso 1 1 calc R U . . .
H33C H 0.421590 0.450070 0.438365 0.064 Uiso 1 1 calc R U . . .
C34 C 0.31118(18) 0.58429(15) 0.43128(11) 0.0264(4) Uani 1 1 d . . . . .
C35 C 0.37861(16) 0.60787(13) 0.35186(10) 0.0222(3) Uani 1 1 d . . . . .
C36 C 0.36324(17) 0.57228(14) 0.28968(11) 0.0247(4) Uani 1 1 d . . . . .
H36 H 0.311760 0.533516 0.298002 0.030 Uiso 1 1 calc R U . . .
C37 C 0.42105(16) 0.59174(14) 0.21555(11) 0.0222(3) Uani 1 1 d . . . . .
C38 C 0.39870(18) 0.54957(16) 0.15050(11) 0.0276(4) Uani 1 1 d . . . . .
C39 C 0.2686(2) 0.5535(2) 0.16240(14) 0.0380(5) Uani 1 1 d . . . . .
H39A H 0.246770 0.511381 0.205970 0.057 Uiso 1 1 calc R U . . .
H39B H 0.254204 0.534088 0.118494 0.057 Uiso 1 1 calc R U . . .
H39C H 0.223591 0.617538 0.170136 0.057 Uiso 1 1 calc R U . . .
C40 C 0.4693(2) 0.44554(18) 0.14876(15) 0.0406(5) Uani 1 1 d . . . . .
H40A H 0.550527 0.443166 0.140209 0.061 Uiso 1 1 calc R U . . .
H40B H 0.455212 0.417841 0.108686 0.061 Uiso 1 1 calc R U . . .
H40C H 0.446369 0.410403 0.196307 0.061 Uiso 1 1 calc R U . . .
C41 C 0.4337(2) 0.60429(18) 0.07430(12) 0.0351(5) Uani 1 1 d . . . . .
H41A H 0.391769 0.670072 0.075702 0.053 Uiso 1 1 calc R U . . .
H41B H 0.415788 0.577437 0.035250 0.053 Uiso 1 1 calc R U . . .
H41C H 0.515641 0.599842 0.063925 0.053 Uiso 1 1 calc R U . . .
C42 C 0.50077(16) 0.64839(13) 0.20361(10) 0.0201(3) Uani 1 1 d . . . . .
H42 H 0.542053 0.662234 0.155161 0.024 Uiso 1 1 calc R U . . .
C43 C 0.45767(16) 0.66409(13) 0.33874(10) 0.0197(3) Uani 1 1 d . . . . .
H43 H 0.470945 0.688705 0.378846 0.024 Uiso 1 1 calc R U . . .
C44 C 0.51652(15) 0.68313(12) 0.26545(10) 0.0178(3) Uani 1 1 d . . . . .
C45 C 0.70098(15) 0.73523(12) 0.20659(9) 0.0167(3) Uani 1 1 d . . . . .
H45 H 0.733329 0.695373 0.167817 0.020 Uiso 1 1 calc R U . . .
C46 C 0.74852(15) 0.80064(12) 0.22646(9) 0.0158(3) Uani 1 1 d . . . . .
C47 C 0.86198(15) 0.82058(12) 0.19100(9) 0.0166(3) Uani 1 1 d . . . . .
C48 C 0.92480(15) 0.85450(12) 0.23009(10) 0.0191(3) Uani 1 1 d . . . . .
H48 H 0.894318 0.866507 0.280433 0.023 Uiso 1 1 calc R U . . .
C49 C 0.90721(15) 0.80234(12) 0.11503(10) 0.0186(3) Uani 1 1 d . . . . .
H49 H 0.865404 0.778579 0.089433 0.022 Uiso 1 1 calc R U . . .
C50 C 1.03314(16) 0.87067(13) 0.19449(11) 0.0213(3) Uani 1 1 d . . . . .
C51 C 1.10527(18) 0.90674(16) 0.23638(12) 0.0291(4) Uani 1 1 d . . . . .
C52 C 1.0493(2) 0.9162(3) 0.31941(15) 0.0531(8) Uani 1 1 d . . . . .
H52A H 1.096913 0.940309 0.342626 0.080 Uiso 1 1 calc R U . . .
H52B H 1.041896 0.854851 0.344368 0.080 Uiso 1 1 calc R U . . .
H52C H 0.973781 0.959524 0.323756 0.080 Uiso 1 1 calc R U . . .
C53 C 1.2264(2) 0.8366(2) 0.23154(16) 0.0426(6) Uani 1 1 d . . . . .
H53A H 1.272155 0.860004 0.256727 0.064 Uiso 1 1 calc R U . . .
H53B H 1.264478 0.831120 0.179368 0.064 Uiso 1 1 calc R U . . .
H53C H 1.217715 0.775101 0.255533 0.064 Uiso 1 1 calc R U . . .
C54 C 1.1222(2) 1.00470(18) 0.19785(17) 0.0447(6) Uani 1 1 d . . . . .
H54A H 1.047790 1.049164 0.199642 0.067 Uiso 1 1 calc R U . . .
H54B H 1.161962 0.998480 0.146030 0.067 Uiso 1 1 calc R U . . .
H54C H 1.167485 1.027485 0.223864 0.067 Uiso 1 1 calc R U . . .
C55 C 1.07524(16) 0.85305(13) 0.11849(11) 0.0220(3) Uani 1 1 d . . . . .
H55 H 1.147104 0.864178 0.094148 0.026 Uiso 1 1 calc R U . . .
C56 C 1.01413(16) 0.81950(13) 0.07765(10) 0.0195(3) Uani 1 1 d . . . . .
C57 C 1.06290(17) 0.80313(14) -0.00659(10) 0.0234(4) Uani 1 1 d D . . . .
C58A C 1.1827(3) 0.7293(2) -0.01548(17) 0.0386(7) Uani 0.780(4) 1 d D . P A 1
H58A H 1.236280 0.753760 0.001758 0.058 Uiso 0.780(4) 1 calc R U P A 1
H58B H 1.211841 0.717903 -0.067806 0.058 Uiso 0.780(4) 1 calc R U P A 1
H58C H 1.173883 0.670576 0.014112 0.058 Uiso 0.780(4) 1 calc R U P A 1
C59A C 1.0808(3) 0.8961(2) -0.05257(15) 0.0332(7) Uani 0.780(4) 1 d D . P A 1
H59A H 1.007432 0.942284 -0.049180 0.050 Uiso 0.780(4) 1 calc R U P A 1
H59B H 1.113755 0.884531 -0.104573 0.050 Uiso 0.780(4) 1 calc R U P A 1
H59C H 1.132608 0.919831 -0.032887 0.050 Uiso 0.780(4) 1 calc R U P A 1
C60A C 0.9848(3) 0.7647(2) -0.04130(14) 0.0296(6) Uani 0.780(4) 1 d D . P A 1
H60A H 0.972180 0.706260 -0.012872 0.044 Uiso 0.780(4) 1 calc R U P A 1
H60B H 1.021445 0.752926 -0.092828 0.044 Uiso 0.780(4) 1 calc R U P A 1
H60C H 0.911534 0.810742 -0.040036 0.044 Uiso 0.780(4) 1 calc R U P A 1
C58B C 1.0896(10) 0.6997(7) -0.0099(5) 0.035(2) Uani 0.220(4) 1 d D . P A 2
H58D H 1.147514 0.668376 0.019083 0.053 Uiso 0.220(4) 1 calc R U P A 2
H58E H 1.118435 0.685282 -0.061636 0.053 Uiso 0.220(4) 1 calc R U P A 2
H58F H 1.020397 0.677582 0.010586 0.053 Uiso 0.220(4) 1 calc R U P A 2
C59B C 1.1684(14) 0.8447(12) -0.0368(7) 0.060(4) Uani 0.220(4) 1 d D . P A 2
H59D H 1.146554 0.911611 -0.030176 0.090 Uiso 0.220(4) 1 calc R U P A 2
H59E H 1.196639 0.836062 -0.089639 0.090 Uiso 0.220(4) 1 calc R U P A 2
H59F H 1.228305 0.812743 -0.009543 0.090 Uiso 0.220(4) 1 calc R U P A 2
C60B C 0.9623(11) 0.8566(9) -0.0481(6) 0.046(3) Uani 0.220(4) 1 d D . P A 2
H60D H 0.892219 0.838327 -0.022323 0.069 Uiso 0.220(4) 1 calc R U P A 2
H60E H 0.982543 0.840190 -0.099354 0.069 Uiso 0.220(4) 1 calc R U P A 2
H60F H 0.950454 0.924254 -0.048141 0.069 Uiso 0.220(4) 1 calc R U P A 2
B1 B 0.1469(2) 0.27550(18) 0.24576(14) 0.0324(5) Uani 1 1 d D . . . .
F1A F 0.0745(6) 0.3289(3) 0.3034(2) 0.0589(15) Uani 0.672(18) 1 d D . P B 1
F2A F 0.0826(5) 0.2767(5) 0.1930(3) 0.0489(12) Uani 0.672(18) 1 d D . P B 1
F3A F 0.2356(5) 0.3179(4) 0.2103(5) 0.0628(16) Uani 0.672(18) 1 d D . P B 1
F4A F 0.1900(9) 0.1826(5) 0.2746(6) 0.0323(13) Uani 0.672(18) 1 d D . P B 1
F1B F 0.143(2) 0.3394(5) 0.2944(6) 0.080(5) Uani 0.328(18) 1 d D . P B 2
F2B F 0.0529(13) 0.2902(14) 0.2164(12) 0.083(5) Uani 0.328(18) 1 d D . P B 2
F3B F 0.2454(9) 0.2805(16) 0.1905(6) 0.081(5) Uani 0.328(18) 1 d D . P B 2
F4B F 0.169(2) 0.1868(11) 0.2881(11) 0.038(3) Uani 0.328(18) 1 d D . P B 2

loop_
_atom_site_aniso_label
_atom_site_aniso_U_11
_atom_site_aniso_U_22
_atom_site_aniso_U_33
_atom_site_aniso_U_23
_atom_site_aniso_U_13
_atom_site_aniso_U_12
Pt01 0.01529(3) 0.01466(3) 0.01641(3) -0.00571(2) -0.00255(2) -0.00356(2)
O1 0.0292(7) 0.0173(6) 0.0227(6) -0.0024(5) -0.0074(5) 0.0000(5)
O2 0.0255(7) 0.0352(8) 0.0219(6) -0.0083(6) -0.0025(5) -0.0005(6)
O3 0.0270(7) 0.0219(6) 0.0255(6) -0.0066(5) -0.0056(5) -0.0061(5)
O4 0.0318(8) 0.0230(6) 0.0203(6) -0.0050(5) -0.0050(5) -0.0039(5)
O5 0.0351(8) 0.0270(7) 0.0236(7) -0.0061(5) -0.0033(6) -0.0096(6)
N1 0.0182(7) 0.0189(7) 0.0180(6) -0.0080(5) -0.0015(5) -0.0056(5)
N2 0.0184(7) 0.0166(7) 0.0212(7) -0.0054(5) -0.0024(5) -0.0055(5)
N3 0.0151(6) 0.0150(6) 0.0162(6) -0.0041(5) -0.0032(5) -0.0034(5)
N4 0.0164(7) 0.0169(6) 0.0180(6) -0.0057(5) -0.0031(5) -0.0050(5)
N5 0.0162(7) 0.0166(6) 0.0167(6) -0.0052(5) -0.0022(5) -0.0063(5)
C1 0.0190(8) 0.0188(8) 0.0195(8) -0.0029(6) -0.0023(6) -0.0027(6)
C2 0.0203(8) 0.0245(9) 0.0193(8) -0.0004(7) -0.0056(7) -0.0027(7)
C3 0.0209(8) 0.0186(8) 0.0172(7) -0.0039(6) -0.0032(6) -0.0037(6)
C4 0.0219(9) 0.0282(9) 0.0181(8) -0.0041(7) -0.0055(7) -0.0063(7)
C5 0.0157(8) 0.0194(8) 0.0171(7) -0.0040(6) -0.0022(6) -0.0043(6)
C6 0.0176(8) 0.0222(8) 0.0187(7) -0.0053(6) -0.0026(6) -0.0042(6)
C7 0.0183(8) 0.0228(8) 0.0189(8) -0.0049(6) -0.0021(6) -0.0064(6)
C8 0.0243(9) 0.0282(9) 0.0194(8) -0.0068(7) -0.0046(7) -0.0087(7)
C9 0.0283(10) 0.0284(9) 0.0207(8) -0.0116(7) -0.0023(7) -0.0095(8)
C10 0.0229(9) 0.0225(9) 0.0243(8) -0.0118(7) -0.0006(7) -0.0068(7)
C11 0.0187(8) 0.0183(8) 0.0213(8) -0.0076(6) -0.0011(6) -0.0062(6)
C12 0.0189(8) 0.0198(8) 0.0222(8) -0.0068(6) -0.0015(6) -0.0065(6)
C13 0.0266(10) 0.0200(9) 0.0316(10) -0.0087(7) -0.0041(8) -0.0045(7)
C14 0.0282(10) 0.0184(9) 0.0391(11) -0.0066(8) -0.0063(8) -0.0004(7)
C15 0.0253(9) 0.0182(8) 0.0317(10) -0.0017(7) -0.0085(8) -0.0011(7)
C16 0.0176(8) 0.0177(8) 0.0249(8) -0.0037(6) -0.0039(7) -0.0047(6)
C17 0.0211(8) 0.0162(8) 0.0229(8) -0.0007(6) -0.0062(7) -0.0032(6)
C18 0.0206(9) 0.0230(9) 0.0254(9) -0.0039(7) -0.0046(7) -0.0038(7)
C19 0.0214(9) 0.0206(8) 0.0254(9) -0.0003(7) -0.0061(7) -0.0057(7)
C20 0.0252(9) 0.0270(9) 0.0258(9) -0.0032(7) -0.0078(7) -0.0077(7)
C21 0.0234(9) 0.0197(8) 0.0230(8) 0.0002(7) -0.0023(7) -0.0043(7)
C22 0.0294(10) 0.0171(8) 0.0207(8) -0.0013(6) -0.0053(7) -0.0048(7)
C23 0.0358(11) 0.0249(9) 0.0272(9) -0.0020(7) -0.0113(8) -0.0078(8)
C24 0.0424(12) 0.0265(10) 0.0239(9) -0.0031(8) -0.0110(8) -0.0086(9)
C25 0.0292(10) 0.0312(10) 0.0225(9) -0.0111(8) -0.0034(7) -0.0078(8)
C26 0.0274(10) 0.0240(9) 0.0315(10) -0.0120(8) -0.0025(8) -0.0078(7)
C27 0.0277(10) 0.0208(9) 0.0272(9) -0.0061(7) -0.0015(8) -0.0023(7)
C28 0.0237(9) 0.0271(9) 0.0240(9) -0.0051(7) -0.0010(7) -0.0017(7)
C29 0.0238(9) 0.0252(9) 0.0240(9) -0.0047(7) -0.0019(7) -0.0009(7)
C30 0.0280(10) 0.0193(8) 0.0246(9) -0.0034(7) -0.0047(7) -0.0029(7)
C31 0.0598(17) 0.0578(16) 0.0245(10) -0.0100(10) 0.0057(10) -0.0347(14)
C32 0.0289(12) 0.0580(16) 0.0368(12) 0.0011(11) 0.0048(10) -0.0075(11)
C33 0.0489(15) 0.0323(12) 0.0364(12) 0.0015(9) 0.0070(11) -0.0102(10)
C34 0.0263(10) 0.0276(9) 0.0247(9) -0.0042(7) 0.0028(7) -0.0117(8)
C35 0.0211(9) 0.0228(8) 0.0222(8) -0.0051(7) 0.0012(7) -0.0079(7)
C36 0.0236(9) 0.0264(9) 0.0270(9) -0.0062(7) -0.0008(7) -0.0129(7)
C37 0.0213(9) 0.0244(9) 0.0242(8) -0.0078(7) -0.0027(7) -0.0099(7)
C38 0.0276(10) 0.0361(11) 0.0254(9) -0.0124(8) -0.0017(8) -0.0162(8)
C39 0.0299(11) 0.0563(15) 0.0378(12) -0.0175(11) -0.0045(9) -0.0223(11)
C40 0.0467(14) 0.0374(12) 0.0433(13) -0.0187(10) -0.0080(11) -0.0130(11)
C41 0.0375(12) 0.0486(13) 0.0276(10) -0.0112(9) -0.0063(9) -0.0208(10)
C42 0.0200(8) 0.0222(8) 0.0203(8) -0.0054(6) -0.0024(6) -0.0086(7)
C43 0.0200(8) 0.0203(8) 0.0198(8) -0.0058(6) -0.0011(6) -0.0068(6)
C44 0.0166(8) 0.0170(7) 0.0213(8) -0.0039(6) -0.0024(6) -0.0067(6)
C45 0.0162(8) 0.0171(7) 0.0169(7) -0.0045(6) -0.0019(6) -0.0042(6)
C46 0.0172(8) 0.0154(7) 0.0150(7) -0.0039(6) -0.0031(6) -0.0036(6)
C47 0.0169(8) 0.0142(7) 0.0186(7) -0.0034(6) -0.0023(6) -0.0041(6)
C48 0.0188(8) 0.0191(8) 0.0207(8) -0.0056(6) -0.0037(6) -0.0052(6)
C49 0.0195(8) 0.0169(7) 0.0206(8) -0.0032(6) -0.0033(6) -0.0067(6)
C50 0.0179(8) 0.0219(8) 0.0263(9) -0.0060(7) -0.0047(7) -0.0062(7)
C51 0.0227(9) 0.0375(11) 0.0337(10) -0.0123(9) -0.0081(8) -0.0116(8)
C52 0.0405(15) 0.091(2) 0.0434(14) -0.0275(15) -0.0082(11) -0.0304(15)
C53 0.0315(12) 0.0507(15) 0.0524(15) -0.0129(12) -0.0172(11) -0.0096(11)
C54 0.0397(14) 0.0386(13) 0.0671(17) -0.0139(12) -0.0197(12) -0.0162(11)
C55 0.0188(8) 0.0233(9) 0.0249(8) -0.0034(7) -0.0004(7) -0.0098(7)
C56 0.0196(8) 0.0186(8) 0.0201(8) -0.0031(6) -0.0008(6) -0.0067(6)
C57 0.0257(9) 0.0254(9) 0.0196(8) -0.0045(7) 0.0005(7) -0.0105(7)
C58A 0.0332(15) 0.0457(17) 0.0298(14) -0.0168(12) -0.0012(11) 0.0046(12)
C59A 0.0475(19) 0.0336(14) 0.0229(12) 0.0006(10) -0.0020(12) -0.0239(13)
C60A 0.0381(15) 0.0366(14) 0.0186(11) -0.0082(10) 0.0002(10) -0.0190(12)
C58B 0.042(6) 0.036(4) 0.023(4) -0.015(4) 0.015(4) -0.015(4)
C59B 0.078(8) 0.077(10) 0.038(6) -0.029(6) 0.027(6) -0.060(8)
C60B 0.070(7) 0.040(6) 0.021(4) -0.001(4) -0.011(5) -0.005(5)
B1 0.0374(13) 0.0286(11) 0.0290(11) -0.0012(9) -0.0117(10) -0.0014(9)
F1A 0.083(3) 0.0367(16) 0.0404(14) -0.0152(12) -0.0149(17) 0.0215(18)
F2A 0.060(3) 0.0527(19) 0.0445(19) 0.0019(15) -0.0314(18) -0.017(2)
F3A 0.056(2) 0.055(2) 0.086(4) 0.036(2) -0.040(2) -0.0277(19)
F4A 0.035(2) 0.0213(13) 0.035(3) -0.0048(14) -0.006(2) 0.0021(12)
F1B 0.160(15) 0.027(3) 0.050(4) 0.002(2) -0.051(6) 0.006(5)
F2B 0.048(6) 0.084(8) 0.117(11) 0.049(7) -0.050(7) -0.017(5)
F3B 0.053(4) 0.132(12) 0.029(4) 0.033(5) 0.003(3) -0.005(6)
F4B 0.053(10) 0.030(3) 0.028(5) -0.003(3) -0.018(6) 0.006(4)

loop_
_atom_type_symbol
_atom_type_description
_atom_type_scat_dispersion_real
_atom_type_scat_dispersion_imag
_atom_type_scat_source
C C 0.0033 0.0016 'International Tables Vol C Tables 4.2.6.8 and 6.1.1.4'
H H 0.0000 0.0000 'International Tables Vol C Tables 4.2.6.8 and 6.1.1.4'
B B 0.0013 0.0007 'International Tables Vol C Tables 4.2.6.8 and 6.1.1.4'
F F 0.0171 0.0103 'International Tables Vol C Tables 4.2.6.8 and 6.1.1.4'
N N 0.0061 0.0033 'International Tables Vol C Tables 4.2.6.8 and 6.1.1.4'
O O 0.0106 0.0060 'International Tables Vol C Tables 4.2.6.8 and 6.1.1.4'
Pt Pt -1.7033 8.3905 'International Tables Vol C Tables 4.2.6.8 and 6.1.1.4'

loop_
_geom_angle_atom_site_label_1
_geom_angle_atom_site_label_2
_geom_angle_atom_site_label_3
_geom_angle
N1 Pt01 N2 78.62(6)
N1 Pt01 N3 170.69(6)
N1 Pt01 C5 81.82(7)
N3 Pt01 N2 108.42(6)
C5 Pt01 N2 160.36(6)
C5 Pt01 N3 90.86(6)
C1 O1 C30 118.14(14)
C29 O2 C28 112.98(15)
C26 O3 C27 111.05(15)
C24 O4 C25 111.69(15)
C22 O5 C23 117.87(16)
C7 N1 Pt01 117.16(12)
C11 N1 Pt01 119.66(12)
C11 N1 C7 122.75(15)
C12 N2 Pt01 110.77(12)
C16 N2 Pt01 130.71(12)
C16 N2 C12 118.12(16)
N4 N3 Pt01 112.17(10)
N4 N3 C46 110.46(13)
C46 N3 Pt01 135.64(12)
N3 N4 N5 105.90(13)
N4 N5 C44 118.51(14)
N4 N5 C45 111.80(14)
C45 N5 C44 129.38(14)
O1 C1 C2 115.64(16)
O1 C1 C3 123.41(16)
C2 C1 C3 120.94(17)
C1 C2 H2 120.3
C4 C2 C1 119.44(17)
C4 C2 H2 120.3
C1 C3 H3 119.8
C1 C3 C5 120.41(16)
C5 C3 H3 119.8
C2 C4 H4 119.9
C2 C4 C6 120.18(17)
C6 C4 H4 119.9
C3 C5 Pt01 128.96(13)
C3 C5 C6 118.13(16)
C6 C5 Pt01 112.91(13)
C4 C6 C5 120.88(17)
C4 C6 C7 123.76(16)
C5 C6 C7 115.21(16)
N1 C7 C6 112.81(15)
N1 C7 C8 118.76(17)
C8 C7 C6 128.34(17)
C7 C8 H8 120.4
C9 C8 C7 119.14(18)
C9 C8 H8 120.4
C8 C9 H9 119.7
C8 C9 C10 120.60(17)
C10 C9 H9 119.7
C9 C10 H10 120.6
C11 C10 C9 118.81(17)
C11 C10 H10 120.6
N1 C11 C10 119.89(17)
N1 C11 C12 114.28(15)
C10 C11 C12 125.77(17)
N2 C12 C11 116.24(16)
N2 C12 C13 122.04(18)
C13 C12 C11 121.69(17)
C12 C13 H13 120.4
C14 C13 C12 119.16(18)
C14 C13 H13 120.4
C13 C14 H14 120.4
C15 C14 C13 119.23(18)
C15 C14 H14 120.4
C14 C15 H15 120.2
C14 C15 C16 119.61(19)
C16 C15 H15 120.2
N2 C16 C15 121.79(17)
N2 C16 C17 118.70(16)
C15 C16 C17 119.50(17)
C18 C17 C16 119.87(17)
C18 C17 C19 118.95(17)
C19 C17 C16 121.09(17)
C17 C18 H18 119.6
C17 C18 C20 120.78(18)
C20 C18 H18 119.6
C17 C19 H19 119.7
C21 C19 C17 120.65(18)
C21 C19 H19 119.7
C18 C20 H20 120.4
C22 C20 C18 119.29(18)
C22 C20 H20 120.4
C19 C21 H21 120.1
C19 C21 C22 119.82(18)
C22 C21 H21 120.1
O5 C22 C20 124.70(18)
O5 C22 C21 114.99(17)
C20 C22 C21 120.30(18)
O5 C23 H23A 110.4
O5 C23 H23B 110.4
O5 C23 C24 106.65(18)
H23A C23 H23B 108.6
C24 C23 H23A 110.4
C24 C23 H23B 110.4
O4 C24 C23 107.52(16)
O4 C24 H24A 110.2
O4 C24 H24B 110.2
C23 C24 H24A 110.2
C23 C24 H24B 110.2
H24A C24 H24B 108.5
O4 C25 H25A 109.8
O4 C25 H25B 109.8
O4 C25 C26 109.24(16)
H25A C25 H25B 108.3
C26 C25 H25A 109.8
C26 C25 H25B 109.8
O3 C26 C25 110.25(16)
O3 C26 H26A 109.6
O3 C26 H26B 109.6
C25 C26 H26A 109.6
C25 C26 H26B 109.6
H26A C26 H26B 108.1
O3 C27 H27A 109.7
O3 C27 H27B 109.7
O3 C27 C28 110.05(16)
H27A C27 H27B 108.2
C28 C27 H27A 109.7
C28 C27 H27B 109.7
O2 C28 C27 108.19(16)
O2 C28 H28A 110.1
O2 C28 H28B 110.1
C27 C28 H28A 110.1
C27 C28 H28B 110.1
H28A C28 H28B 108.4
O2 C29 H29A 110.7
O2 C29 H29B 110.7
O2 C29 C30 105.29(16)
H29A C29 H29B 108.8
C30 C29 H29A 110.7
C30 C29 H29B 110.7
O1 C30 C29 112.57(16)
O1 C30 H30A 109.1
O1 C30 H30B 109.1
C29 C30 H30A 109.1
C29 C30 H30B 109.1
H30A C30 H30B 107.8
H31A C31 H31B 109.5
H31A C31 H31C 109.5
H31B C31 H31C 109.5
C34 C31 H31A 109.5
C34 C31 H31B 109.5
C34 C31 H31C 109.5
H32A C32 H32B 109.5
H32A C32 H32C 109.5
H32B C32 H32C 109.5
C34 C32 H32A 109.5
C34 C32 H32B 109.5
C34 C32 H32C 109.5
H33A C33 H33B 109.5
H33A C33 H33C 109.5
H33B C33 H33C 109.5
C34 C33 H33A 109.5
C34 C33 H33B 109.5
C34 C33 H33C 109.5
C32 C34 C31 108.3(2)
C32 C34 C33 110.2(2)
C32 C34 C35 109.75(18)
C33 C34 C31 107.3(2)
C35 C34 C31 112.54(16)
C35 C34 C33 108.77(17)
C36 C35 C34 120.39(16)
C43 C35 C34 121.96(17)
C43 C35 C36 117.65(16)
C35 C36 H36 118.3
C35 C36 C37 123.41(17)
C37 C36 H36 118.3
C36 C37 C38 119.87(16)
C36 C37 C42 117.99(17)
C42 C37 C38 122.12(16)
C37 C38 C39 110.29(17)
C37 C38 C40 108.54(18)
C40 C38 C39 109.46(19)
C41 C38 C37 111.81(16)
C41 C38 C39 107.58(19)
C41 C38 C40 109.14(19)
C38 C39 H39A 109.5
C38 C39 H39B 109.5
C38 C39 H39C 109.5
H39A C39 H39B 109.5
H39A C39 H39C 109.5
H39B C39 H39C 109.5
C38 C40 H40A 109.5
C38 C40 H40B 109.5
C38 C40 H40C 109.5
H40A C40 H40B 109.5
H40A C40 H40C 109.5
H40B C40 H40C 109.5
C38 C41 H41A 109.5
C38 C41 H41B 109.5
C38 C41 H41C 109.5
H41A C41 H41B 109.5
H41A C41 H41C 109.5
H41B C41 H41C 109.5
C37 C42 H42 120.7
C44 C42 C37 118.52(16)
C44 C42 H42 120.7
C35 C43 H43 120.3
C44 C43 C35 119.48(17)
C44 C43 H43 120.3
C42 C44 N5 120.00(15)
C42 C44 C43 122.94(16)
C43 C44 N5 117.06(15)
N5 C45 H45 127.3
N5 C45 C46 105.41(14)
C46 C45 H45 127.3
N3 C46 C45 106.43(14)
N3 C46 C47 126.79(15)
C45 C46 C47 126.78(15)
C48 C47 C46 122.61(15)
C48 C47 C49 120.12(16)
C49 C47 C46 117.26(15)
C47 C48 H48 119.7
C47 C48 C50 120.58(16)
C50 C48 H48 119.7
C47 C49 H49 119.7
C56 C49 C47 120.54(16)
C56 C49 H49 119.7
C48 C50 C51 121.83(17)
C48 C50 C55 117.99(17)
C55 C50 C51 120.18(17)
C50 C51 C53 109.51(18)
C50 C51 C54 109.22(18)
C52 C51 C50 112.83(18)
C52 C51 C53 108.0(2)
C52 C51 C54 109.0(2)
C54 C51 C53 108.17(19)
C51 C52 H52A 109.5
C51 C52 H52B 109.5
C51 C52 H52C 109.5
H52A C52 H52B 109.5
H52A C52 H52C 109.5
H52B C52 H52C 109.5
C51 C53 H53A 109.5
C51 C53 H53B 109.5
C51 C53 H53C 109.5
H53A C53 H53B 109.5
H53A C53 H53C 109.5
H53B C53 H53C 109.5
C51 C54 H54A 109.5
C51 C54 H54B 109.5
C51 C54 H54C 109.5
H54A C54 H54B 109.5
H54A C54 H54C 109.5
H54B C54 H54C 109.5
C50 C55 H55 118.6
C56 C55 C50 122.80(17)
C56 C55 H55 118.6
C49 C56 C55 117.95(16)
C49 C56 C57 121.10(16)
C55 C56 C57 120.95(16)
C56 C57 C58A 109.64(18)
C56 C57 C60B 105.5(4)
C59A C57 C56 110.21(17)
C59A C57 C58A 108.0(2)
C59A C57 C60A 108.3(2)
C60A C57 C56 113.37(16)
C60A C57 C58A 107.2(2)
C58B C57 C56 105.8(4)
C58B C57 C59B 113.4(8)
C58B C57 C60B 111.3(7)
C59B C57 C56 110.0(5)
C59B C57 C60B 110.4(9)
C57 C58A H58A 109.5
C57 C58A H58B 109.5
C57 C58A H58C 109.5
H58A C58A H58B 109.5
H58A C58A H58C 109.5
H58B C58A H58C 109.5
C57 C59A H59A 109.5
C57 C59A H59B 109.5
C57 C59A H59C 109.5
H59A C59A H59B 109.5
H59A C59A H59C 109.5
H59B C59A H59C 109.5
C57 C60A H60A 109.5
C57 C60A H60B 109.5
C57 C60A H60C 109.5
H60A C60A H60B 109.5
H60A C60A H60C 109.5
H60B C60A H60C 109.5
C57 C58B H58D 109.5
C57 C58B H58E 109.5
C57 C58B H58F 109.5
H58D C58B H58E 109.5
H58D C58B H58F 109.5
H58E C58B H58F 109.5
C57 C59B H59D 109.5
C57 C59B H59E 109.5
C57 C59B H59F 109.5
H59D C59B H59E 109.5
H59D C59B H59F 109.5
H59E C59B H59F 109.5
C57 C60B H60D 109.5
C57 C60B H60E 109.5
C57 C60B H60F 109.5
H60D C60B H60E 109.5
H60D C60B H60F 109.5
H60E C60B H60F 109.5
F2A B1 F1A 107.8(3)
F2A B1 F4A 110.5(7)
F3A B1 F1A 109.6(3)
F3A B1 F2A 107.5(4)
F3A B1 F4A 111.1(5)
F4A B1 F1A 110.3(4)
F1B B1 F3B 103.8(7)
F1B B1 F4B 104.1(11)
F2B B1 F1B 115.9(8)
F2B B1 F3B 112.1(9)
F2B B1 F4B 112.1(14)
F3B B1 F4B 108.0(9)

loop_
_geom_bond_atom_site_label_1
_geom_bond_atom_site_label_2
_geom_bond_distance
Pt01 N1 1.9671(14)
Pt01 N2 2.1794(15)
Pt01 N3 2.0520(14)
Pt01 C5 1.9848(17)
O1 C1 1.368(2)
O1 C30 1.430(2)
O2 C28 1.420(2)
O2 C29 1.420(2)
O3 C26 1.418(2)
O3 C27 1.430(2)
O4 C24 1.416(2)
O4 C25 1.427(2)
O5 C22 1.363(2)
O5 C23 1.432(3)
N1 C7 1.359(2)
N1 C11 1.350(2)
N2 C12 1.366(2)
N2 C16 1.354(2)
N3 N4 1.3227(19)
N3 C46 1.373(2)
N4 N5 1.3408(19)
N5 C44 1.439(2)
N5 C45 1.349(2)
C1 C2 1.395(3)
C1 C3 1.395(2)
C2 H2 0.9300
C2 C4 1.385(3)
C3 H3 0.9300
C3 C5 1.400(2)
C4 H4 0.9300
C4 C6 1.398(3)
C5 C6 1.416(2)
C6 C7 1.457(3)
C7 C8 1.399(2)
C8 H8 0.9300
C8 C9 1.387(3)
C9 H9 0.9300
C9 C10 1.391(3)
C10 H10 0.9300
C10 C11 1.386(2)
C11 C12 1.473(3)
C12 C13 1.390(3)
C13 H13 0.9300
C13 C14 1.386(3)
C14 H14 0.9300
C14 C15 1.374(3)
C15 H15 0.9300
C15 C16 1.397(3)
C16 C17 1.474(3)
C17 C18 1.392(3)
C17 C19 1.396(3)
C18 H18 0.9300
C18 C20 1.393(3)
C19 H19 0.9300
C19 C21 1.379(3)
C20 H20 0.9300
C20 C22 1.388(3)
C21 H21 0.9300
C21 C22 1.395(3)
C23 H23A 0.9700
C23 H23B 0.9700
C23 C24 1.501(3)
C24 H24A 0.9700
C24 H24B 0.9700
C25 H25A 0.9700
C25 H25B 0.9700
C25 C26 1.494(3)
C26 H26A 0.9700
C26 H26B 0.9700
C27 H27A 0.9700
C27 H27B 0.9700
C27 C28 1.494(3)
C28 H28A 0.9700
C28 H28B 0.9700
C29 H29A 0.9700
C29 H29B 0.9700
C29 C30 1.517(3)
C30 H30A 0.9700
C30 H30B 0.9700
C31 H31A 0.9600
C31 H31B 0.9600
C31 H31C 0.9600
C31 C34 1.536(3)
C32 H32A 0.9600
C32 H32B 0.9600
C32 H32C 0.9600
C32 C34 1.521(3)
C33 H33A 0.9600
C33 H33B 0.9600
C33 H33C 0.9600
C33 C34 1.533(3)
C34 C35 1.526(3)
C35 C36 1.392(3)
C35 C43 1.391(2)
C36 H36 0.9300
C36 C37 1.395(3)
C37 C38 1.532(3)
C37 C42 1.404(2)
C38 C39 1.541(3)
C38 C40 1.532(3)
C38 C41 1.523(3)
C39 H39A 0.9600
C39 H39B 0.9600
C39 H39C 0.9600
C40 H40A 0.9600
C40 H40B 0.9600
C40 H40C 0.9600
C41 H41A 0.9600
C41 H41B 0.9600
C41 H41C 0.9600
C42 H42 0.9300
C42 C44 1.382(2)
C43 H43 0.9300
C43 C44 1.385(2)
C45 H45 0.9300
C45 C46 1.379(2)
C46 C47 1.470(2)
C47 C48 1.390(2)
C47 C49 1.403(2)
C48 H48 0.9300
C48 C50 1.394(2)
C49 H49 0.9300
C49 C56 1.392(2)
C50 C51 1.533(3)
C50 C55 1.398(3)
C51 C52 1.517(3)
C51 C53 1.546(3)
C51 C54 1.541(3)
C52 H52A 0.9600
C52 H52B 0.9600
C52 H52C 0.9600
C53 H53A 0.9600
C53 H53B 0.9600
C53 H53C 0.9600
C54 H54A 0.9600
C54 H54B 0.9600
C54 H54C 0.9600
C55 H55 0.9300
C55 C56 1.394(3)
C56 C57 1.541(2)
C57 C58A 1.554(3)
C57 C59A 1.525(3)
C57 C60A 1.527(3)
C57 C58B 1.467(9)
C57 C59B 1.524(10)
C57 C60B 1.563(11)
C58A H58A 0.9600
C58A H58B 0.9600
C58A H58C 0.9600
C59A H59A 0.9600
C59A H59B 0.9600
C59A H59C 0.9600
C60A H60A 0.9600
C60A H60B 0.9600
C60A H60C 0.9600
C58B H58D 0.9600
C58B H58E 0.9600
C58B H58F 0.9600
C59B H59D 0.9600
C59B H59E 0.9600
C59B H59F 0.9600
C60B H60D 0.9600
C60B H60E 0.9600
C60B H60F 0.9600
B1 F1A 1.389(4)
B1 F2A 1.380(5)
B1 F3A 1.375(5)
B1 F4A 1.387(6)
B1 F1B 1.369(8)
B1 F2B 1.337(10)
B1 F3B 1.384(8)
B1 F4B 1.399(12)

loop_
_geom_torsion_atom_site_label_1
_geom_torsion_atom_site_label_2
_geom_torsion_atom_site_label_3
_geom_torsion_atom_site_label_4
_geom_torsion
Pt01 N1 C7 C6 1.8(2)
Pt01 N1 C7 C8 -174.93(13)
Pt01 N1 C11 C10 172.84(13)
Pt01 N1 C11 C12 -4.5(2)
Pt01 N2 C12 C11 5.20(19)
Pt01 N2 C12 C13 -172.69(15)
Pt01 N2 C16 C15 169.87(14)
Pt01 N2 C16 C17 -10.0(2)
Pt01 N3 N4 N5 -167.30(10)
Pt01 N3 C46 C45 163.23(13)
Pt01 N3 C46 C47 -16.0(3)
Pt01 C5 C6 C4 179.12(14)
Pt01 C5 C6 C7 3.4(2)
O1 C1 C2 C4 179.86(16)
O1 C1 C3 C5 -179.67(16)
O2 C29 C30 O1 -167.95(15)
O3 C27 C28 O2 80.73(19)
O4 C25 C26 O3 -64.5(2)
O5 C23 C24 O4 75.5(2)
N1 C7 C8 C9 2.2(3)
N1 C11 C12 N2 -1.1(2)
N1 C11 C12 C13 176.84(17)
N2 C12 C13 C14 1.0(3)
N2 C16 C17 C18 120.17(19)
N2 C16 C17 C19 -63.2(2)
N3 N4 N5 C44 174.01(14)
N3 N4 N5 C45 -0.21(19)
N3 C46 C47 C48 26.7(3)
N3 C46 C47 C49 -154.47(17)
N4 N3 C46 C45 -0.05(19)
N4 N3 C46 C47 -179.24(16)
N4 N5 C44 C42 150.93(17)
N4 N5 C44 C43 -29.5(2)
N4 N5 C45 C46 0.18(19)
N5 C45 C46 N3 -0.07(18)
N5 C45 C46 C47 179.12(16)
C1 O1 C30 C29 82.4(2)
C1 C2 C4 C6 0.3(3)
C1 C3 C5 Pt01 -179.84(13)
C1 C3 C5 C6 -0.8(3)
C2 C1 C3 C5 1.4(3)
C2 C4 C6 C5 0.4(3)
C2 C4 C6 C7 175.73(17)
C3 C1 C2 C4 -1.1(3)
C3 C5 C6 C4 -0.1(3)
C3 C5 C6 C7 -175.84(16)
C4 C6 C7 N1 -179.00(17)
C4 C6 C7 C8 -2.6(3)
C5 C6 C7 N1 -3.4(2)
C5 C6 C7 C8 172.98(18)
C6 C7 C8 C9 -173.96(18)
C7 N1 C11 C10 0.7(3)
C7 N1 C11 C12 -176.63(15)
C7 C8 C9 C10 -0.1(3)
C8 C9 C10 C11 -1.8(3)
C9 C10 C11 N1 1.6(3)
C9 C10 C11 C12 178.52(17)
C10 C11 C12 N2 -178.16(17)
C10 C11 C12 C13 -0.3(3)
C11 N1 C7 C6 174.17(16)
C11 N1 C7 C8 -2.6(3)
C11 C12 C13 C14 -176.75(18)
C12 N2 C16 C15 -2.1(3)
C12 N2 C16 C17 178.09(16)
C12 C13 C14 C15 -1.6(3)
C13 C14 C15 C16 0.3(3)
C14 C15 C16 N2 1.5(3)
C14 C15 C16 C17 -178.62(18)
C15 C16 C17 C18 -59.7(2)
C15 C16 C17 C19 116.9(2)
C16 N2 C12 C11 178.68(15)
C16 N2 C12 C13 0.8(3)
C16 C17 C18 C20 -179.11(17)
C16 C17 C19 C21 -178.65(17)
C17 C18 C20 C22 -2.2(3)
C17 C19 C21 C22 -2.2(3)
C18 C17 C19 C21 -2.0(3)
C18 C20 C22 O5 178.83(17)
C18 C20 C22 C21 -2.1(3)
C19 C17 C18 C20 4.2(3)
C19 C21 C22 O5 -176.56(16)
C19 C21 C22 C20 4.3(3)
C22 O5 C23 C24 -157.66(16)
C23 O5 C22 C20 -16.0(3)
C23 O5 C22 C21 164.94(16)
C24 O4 C25 C26 -166.68(17)
C25 O4 C24 C23 -171.82(17)
C26 O3 C27 C28 -178.60(16)
C27 O3 C26 C25 -165.18(16)
C28 O2 C29 C30 -152.25(16)
C29 O2 C28 C27 170.23(16)
C30 O1 C1 C2 171.85(16)
C30 O1 C1 C3 -7.1(3)
C31 C34 C35 C36 177.0(2)
C31 C34 C35 C43 -2.3(3)
C32 C34 C35 C36 -62.3(3)
C32 C34 C35 C43 118.3(2)
C33 C34 C35 C36 58.3(3)
C33 C34 C35 C43 -121.1(2)
C34 C35 C36 C37 179.33(19)
C34 C35 C43 C44 179.95(18)
C35 C36 C37 C38 -179.94(19)
C35 C36 C37 C42 1.5(3)
C35 C43 C44 N5 -179.72(16)
C35 C43 C44 C42 -0.2(3)
C36 C35 C43 C44 0.6(3)
C36 C37 C38 C39 40.3(3)
C36 C37 C38 C40 -79.6(2)
C36 C37 C38 C41 160.0(2)
C36 C37 C42 C44 -1.0(3)
C37 C42 C44 N5 179.91(17)
C37 C42 C44 C43 0.4(3)
C38 C37 C42 C44 -179.51(18)
C42 C37 C38 C39 -141.2(2)
C42 C37 C38 C40 98.9(2)
C42 C37 C38 C41 -21.6(3)
C43 C35 C36 C37 -1.3(3)
C44 N5 C45 C46 -173.25(16)
C45 N5 C44 C42 -36.0(3)
C45 N5 C44 C43 143.52(18)
C45 C46 C47 C48 -152.36(18)
C45 C46 C47 C49 26.5(3)
C46 N3 N4 N5 0.16(18)
C46 C47 C48 C50 178.77(17)
C46 C47 C49 C56 179.97(16)
C47 C48 C50 C51 -179.15(18)
C47 C48 C50 C55 0.9(3)
C47 C49 C56 C55 1.4(3)
C47 C49 C56 C57 -177.83(16)
C48 C47 C49 C56 -1.1(3)
C48 C50 C51 C52 3.5(3)
C48 C50 C51 C53 123.8(2)
C48 C50 C51 C54 -117.9(2)
C48 C50 C55 C56 -0.6(3)
C49 C47 C48 C50 -0.1(3)
C49 C56 C57 C58A -121.4(2)
C49 C56 C57 C59A 119.9(2)
C49 C56 C57 C60A -1.7(3)
C49 C56 C57 C58B -67.9(5)
C49 C56 C57 C59B 169.3(8)
C49 C56 C57 C60B 50.2(5)
C50 C55 C56 C49 -0.6(3)
C50 C55 C56 C57 178.68(18)
C51 C50 C55 C56 179.46(18)
C55 C50 C51 C52 -176.6(2)
C55 C50 C51 C53 -56.2(3)
C55 C50 C51 C54 62.1(3)
C55 C56 C57 C58A 59.3(3)
C55 C56 C57 C59A -59.4(3)
C55 C56 C57 C60A 179.0(2)
C55 C56 C57 C58B 112.9(5)
C55 C56 C57 C59B -9.9(8)
C55 C56 C57 C60B -129.0(5)

loop_
_smtbx_masks_void_nr
_smtbx_masks_void_average_x
_smtbx_masks_void_average_y
_smtbx_masks_void_average_z
_smtbx_masks_void_volume
_smtbx_masks_void_count_electrons
_smtbx_masks_void_content
1 0.000 0.000 0.500 443.4 81.1 '2 Ether'
